data_1554256
loop_
_publ_author_name
'Xu, Jianlin'
'Tan, Haibo'
'Chen, Yuchan'
'Li, Saini'
'Huang, Zilei'
'Guo, Heng'
'Li, Haohua'
'Gao, Xiaoxia'
'Liu, Hongxin'
'Zhang, Weimin'

_publ_section_title
;
 Lithocarpins A--D: four tenellone-macrolide conjugated [4 + 2]
 hetero-adducts from the deep-sea derived fungus Phomopsis lithocarpus
 FS508
;
_journal_issue 11
_journal_name_full 'Organic Chemistry Frontiers'
_journal_page_first 1792
_journal_paper_doi 10.1039/C8QO00095F
_journal_volume 5
_journal_year 2018
_chemical_absolute_configuration ad
_chemical_formula_moiety 'C37 H42 O11'
_chemical_formula_sum 'C37 H42 O11'
_chemical_formula_weight 662.70
_chemical_name_common 'Lithocarpin C'
_chemical_name_systematic W-55
_space_group_crystal_system orthorhombic
_space_group_IT_number 19
_space_group_name_Hall 'P 2ac 2ab'
_space_group_name_H-M_alt 'P 21 21 21'
_atom_sites_solution_hydrogens mixed
_atom_sites_solution_primary direct
_audit_creation_date 2017-11-16
_audit_creation_method
;
Olex2 1.2
(compiled 2017.08.10 svn.r3458 for OlexSys, GUI svn.r5381)
;
_audit_update_record
;
2017-11-20 deposited with the CCDC.
2018-04-02 downloaded from the CCDC.
;
_cell_angle_alpha 90
_cell_angle_beta 90
_cell_angle_gamma 90
_cell_formula_units_Z 4
_cell_length_a 9.34542(7)
_cell_length_b 14.58845(13)
_cell_length_c 24.65138(16)
_cell_measurement_reflns_used 26916
_cell_measurement_temperature 100.01(10)
_cell_measurement_theta_max 73.5520
_cell_measurement_theta_min 3.4940
_cell_volume 3360.85(4)
_computing_cell_refinement 'CrysAlisPro 1.171.38.43f (Rigaku OD, 2015)'
_computing_data_collection 'CrysAlisPro 1.171.38.43f (Rigaku OD, 2015)'
_computing_data_reduction 'CrysAlisPro 1.171.38.43f (Rigaku OD, 2015)'
_computing_molecular_graphics 'Olex2 (Dolomanov et al., 2009)'
_computing_publication_material 'Olex2 (Dolomanov et al., 2009)'
_computing_structure_refinement 'ShelXL (Sheldrick, 2015)'
_computing_structure_solution 'ShelXT (Sheldrick, 2015)'
_diffrn_ambient_environment N~2~
_diffrn_ambient_temperature 100.01(10)
_diffrn_detector 'CCD plate'
_diffrn_detector_area_resol_mean 5.2684
_diffrn_detector_type AtlasS2
_diffrn_measured_fraction_theta_full 1.000
_diffrn_measured_fraction_theta_max 0.995
_diffrn_measurement_details
;
List of Runs (angles in degrees, time in seconds):

  # Type    Start    End  Width  t~exp~   \w     \q     \k     \f   Frames
#--------------------------------------------------------------------------
  1  \w   -115.00 -17.00   1.00    1.00    --  -40.98 -37.00 120.00   98
  2  \w    -33.00  65.00   1.00    1.00    --   40.98 -37.00 -90.00   98
  3  \w      1.00  82.00   1.00    1.00    --   40.98 -99.00 -60.00   81
  4  \w     94.00 178.00   1.00    1.30    --  106.95 125.00-150.00   84
  5  \w     24.00 109.00   1.00    1.30    --  106.95 -94.00-150.00   85
  6  \w     81.00 178.00   1.00    1.30    --  106.95  45.00  60.00   97
  7  \w     78.00 178.00   1.00    1.30    --  106.95  61.00 -60.00  100
  8  \w     94.00 178.00   1.00    1.30    --  106.95 125.00  60.00   84
  9  \w     78.00 178.00   1.00    1.30    --  106.95  61.00   0.00  100
 10  \w   -117.00  -8.00   1.00    1.00    --  -40.98 -77.00 -90.00  109
 11  \w   -117.00  -8.00   1.00    1.00    --  -40.98 -77.00  30.00  109
 12  \w     78.00 178.00   1.00    1.30    --  106.95  61.00 150.00  100
 13  \w     74.00 178.00   1.00    1.30    --  106.95  77.00  90.00  104
 14  \w     31.00 140.00   1.00    1.30    --  106.95 -77.00   0.00  109
 15  \w     79.00 178.00   1.00    1.30    --  106.95  30.00-120.00   99
 16  \w   -113.00 -13.00   1.00    1.00    --  -40.98 -57.00  60.00  100
 17  \w      1.00  82.00   1.00    1.00    --   40.98 -99.00 120.00   81
 18  \w     78.00 178.00   1.00    1.30    --  106.95  61.00 -90.00  100
 19  \w     34.00  95.00   1.00    1.30    --  106.95-125.00-150.00   61
 20  \w     78.00 178.00   1.00    1.30    --  106.95  61.00-180.00  100
;
_diffrn_measurement_device 'four-circle diffractometer'
_diffrn_measurement_device_type 'SuperNova, Dual, Cu at zero, AtlasS2'
_diffrn_measurement_method '\w scans'
_diffrn_orient_matrix_type 'CrysAlisPro convention (1999,Acta A55,543-557)'
_diffrn_orient_matrix_UB_11 0.1551832000
_diffrn_orient_matrix_UB_12 0.0184288000
_diffrn_orient_matrix_UB_13 -0.0180632000
_diffrn_orient_matrix_UB_21 0.0442860000
_diffrn_orient_matrix_UB_22 0.0135965000
_diffrn_orient_matrix_UB_23 0.0596509000
_diffrn_orient_matrix_UB_31 0.0334827000
_diffrn_orient_matrix_UB_32 -0.1031018000
_diffrn_orient_matrix_UB_33 0.0046380000
_diffrn_radiation_monochromator mirror
_diffrn_radiation_probe x-ray
_diffrn_radiation_type CuK\a
_diffrn_radiation_wavelength 1.54184
_diffrn_reflns_av_R_equivalents 0.0409
_diffrn_reflns_av_unetI/netI 0.0235
_diffrn_reflns_Laue_measured_fraction_full 1.000
_diffrn_reflns_Laue_measured_fraction_max 0.995
_diffrn_reflns_limit_h_max 11
_diffrn_reflns_limit_h_min -11
_diffrn_reflns_limit_k_max 15
_diffrn_reflns_limit_k_min -17
_diffrn_reflns_limit_l_max 30
_diffrn_reflns_limit_l_min -30
_diffrn_reflns_number 38401
_diffrn_reflns_point_group_measured_fraction_full 1.000
_diffrn_reflns_point_group_measured_fraction_max 0.990
_diffrn_reflns_theta_full 67.684
_diffrn_reflns_theta_max 73.602
_diffrn_reflns_theta_min 3.520
_diffrn_source 'micro-focus sealed X-ray tube'
_diffrn_source_type 'SuperNova (Cu) X-ray Source'
_exptl_absorpt_coefficient_mu 0.797
_exptl_absorpt_correction_T_max 1.00000
_exptl_absorpt_correction_T_min 0.44208
_exptl_absorpt_correction_type multi-scan
_exptl_absorpt_process_details
;
CrysAlisPro 1.171.38.43f (Rigaku Oxford Diffraction, 2015)
Empirical absorption correction using spherical harmonics,
 implemented in SCALE3 ABSPACK scaling algorithm.
;
_exptl_crystal_colour white
_exptl_crystal_colour_primary black
_exptl_crystal_density_diffrn 1.310
_exptl_crystal_description orthorhombic
_exptl_crystal_F_000 1408
_exptl_crystal_recrystallization_method 'Re-crystallisation from solvent: methanol'
_exptl_crystal_size_max 0.14
_exptl_crystal_size_mid 0.13
_exptl_crystal_size_min 0.11
_refine_diff_density_max 0.210
_refine_diff_density_min -0.228
_refine_diff_density_rms 0.043
_refine_ls_abs_structure_details
;
 Flack x determined using 2792 quotients [(I+)-(I-)]/[(I+)+(I-)]
 (Parsons, Flack and Wagner, Acta Cryst. B69 (2013) 249-259).
;
_refine_ls_abs_structure_Flack 0.08(5)
_refine_ls_extinction_method none
_refine_ls_goodness_of_fit_ref 1.047
_refine_ls_hydrogen_treatment mixed
_refine_ls_matrix_type full
_refine_ls_number_parameters 448
_refine_ls_number_reflns 6729
_refine_ls_number_restraints 0
_refine_ls_restrained_S_all 1.047
_refine_ls_R_factor_all 0.0349
_refine_ls_R_factor_gt 0.0340
_refine_ls_shift/su_max 0.000
_refine_ls_shift/su_mean 0.000
_refine_ls_structure_factor_coef Fsqd
_refine_ls_weighting_details 'w=1/[\s^2^(Fo^2^)+(0.0564P)^2^+0.6226P] where P=(Fo^2^+2Fc^2^)/3'
_refine_ls_weighting_scheme calc
_refine_ls_wR_factor_gt 0.0889
_refine_ls_wR_factor_ref 0.0897
_reflns_Friedel_coverage 0.768
_reflns_Friedel_fraction_full 1.000
_reflns_Friedel_fraction_max 0.984
_reflns_number_gt 6572
_reflns_number_total 6729
_reflns_threshold_expression 'I > 2\s(I)'
_cod_data_source_file c8qo00095f2.cif
_cod_data_source_block w_55_2
_cod_database_code 1554256
_shelx_shelxl_version_number 2017/1
_shelx_space_group_comment
;
The symmetry employed for this shelxl refinement is uniquely defined
by the following loop, which should always be used as a source of
symmetry information in preference to the above space-group names.
They are only intended as comments.
;
_shelx_estimated_absorpt_t_max 0.917
_shelx_estimated_absorpt_t_min 0.897
_reflns_odcompleteness_completeness 99.97
_reflns_odcompleteness_iscentric 1
_reflns_odcompleteness_theta 66.97
_olex2_refinement_description
;
1. Fixed Uiso
 At 1.2 times of:
  All C(H) groups, All C(H,H) groups
 At 1.5 times of:
  All C(H,H,H) groups
2.a Ternary CH refined with riding coordinates:
 C12"(H12"), C6"(H6"), C10"(H10"), C5"(H5"), C3"(H3"), C8"(H8"), C9'(H9'),
 C4"(H4")
2.b Secondary CH2 refined with riding coordinates:
 C9"(H9"A,H9"B), C7(H7A,H7B), C8'(H8'A,H8'B)
2.c Aromatic/amide H refined with riding coordinates:
 C6'(H6'), C5(H5), C4(H4), C4'(H4'), C8(H8)
2.d Idealised Me refined as rotating group:
 C12'(H12A,H12B,H12C), C11'(H11A,H11B,H11C), C7'(H7'A,H7'B,H7'C), C11"(H11D,
 H11E,H11F), C15"(H15A,H15B,H15C), C11(H11G,H11H,H11I), C10(H10A,H10B,H10C)
;
_olex2_submission_special_instructions 'No special instructions were received'
_oxdiff_exptl_absorpt_empirical_details
;
Empirical correction (ABSPACK) includes:
- Absorption correction using spherical harmonics
- Frame scaling
- Detector area scaling
;
_oxdiff_exptl_absorpt_empirical_full_max 2.042
_oxdiff_exptl_absorpt_empirical_full_min 0.656

loop_
_space_group_symop_operation_xyz
'x, y, z'
'-x+1/2, -y, z+1/2'
'-x, y+1/2, -z+1/2'
'x+1/2, -y+1/2, -z'

loop_
_atom_site_label
_atom_site_type_symbol
_atom_site_fract_x
_atom_site_fract_y
_atom_site_fract_z
_atom_site_U_iso_or_equiv
_atom_site_adp_type
_atom_site_occupancy
_atom_site_site_symmetry_order
_atom_site_calc_flag
_atom_site_refinement_flags_posn
O4 O 0.33515(15) 0.66927(10) 0.71604(5) 0.0193(3) Uani 1 1 d .
O5 O 0.28477(14) 0.46778(10) 0.71384(5) 0.0175(3) Uani 1 1 d .
O10 O -0.00964(14) 0.44279(10) 0.58264(6) 0.0201(3) Uani 1 1 d .
O2 O 0.15334(16) 0.79515(11) 0.75681(6) 0.0218(3) Uani 1 1 d .
O1" O 0.24954(16) 0.25501(10) 0.56451(5) 0.0216(3) Uani 1 1 d .
O8 O 0.07186(16) 0.45033(10) 0.48184(5) 0.0225(3) Uani 1 1 d .
O1 O -0.15600(18) 0.47548(12) 0.77254(6) 0.0281(3) Uani 1 1 d .
O6 O 0.32772(18) 0.23776(11) 0.66721(6) 0.0272(3) Uani 1 1 d .
O3 O 0.56748(17) 0.77939(12) 0.68112(6) 0.0298(4) Uani 1 1 d .
O9 O 0.05579(19) 0.60338(12) 0.48618(7) 0.0314(4) Uani 1 1 d .
O7 O 0.06598(18) 0.15610(12) 0.57071(7) 0.0331(4) Uani 1 1 d .
C1 C 0.11306(19) 0.56099(13) 0.67430(7) 0.0149(4) Uani 1 1 d .
C6 C 0.0479(2) 0.63985(13) 0.65421(7) 0.0163(4) Uani 1 1 d .
C1' C 0.38177(19) 0.56533(14) 0.64382(7) 0.0162(4) Uani 1 1 d .
C6' C 0.4680(2) 0.53990(14) 0.60014(8) 0.0177(4) Uani 1 1 d .
H6' H 0.447620 0.485755 0.581782 0.021 Uiso 1 1 calc R
C12" C 0.1464(2) 0.42661(14) 0.72223(7) 0.0174(4) Uani 1 1 d .
H12" H 0.135036 0.395477 0.757190 0.021 Uiso 1 1 calc R
C2' C 0.4171(2) 0.64504(14) 0.67221(8) 0.0177(4) Uani 1 1 d .
C7" C 0.1184(2) 0.43725(13) 0.57821(7) 0.0157(4) Uani 1 1 d .
C2 C 0.0476(2) 0.50650(14) 0.71360(7) 0.0168(4) Uani 1 1 d .
C3 C -0.0871(2) 0.52695(14) 0.73375(8) 0.0199(4) Uani 1 1 d .
C2" C 0.1643(2) 0.19695(14) 0.59035(8) 0.0192(4) Uani 1 1 d .
C3' C 0.5301(2) 0.69993(15) 0.65466(8) 0.0208(4) Uani 1 1 d .
C5 C -0.0849(2) 0.66183(14) 0.67720(8) 0.0186(4) Uani 1 1 d .
H5 H -0.129860 0.715756 0.666508 0.022 Uiso 1 1 calc R
C6" C 0.2131(2) 0.42084(13) 0.62802(7) 0.0152(4) Uani 1 1 d .
H6" H 0.300729 0.389033 0.616991 0.018 Uiso 1 1 calc R
C4 C -0.1522(2) 0.60640(15) 0.71532(8) 0.0202(4) Uani 1 1 d .
H4 H -0.241779 0.622809 0.728583 0.024 Uiso 1 1 calc R
C10" C 0.2196(2) 0.27768(14) 0.50810(7) 0.0194(4) Uani 1 1 d .
H10" H 0.115909 0.280694 0.502325 0.023 Uiso 1 1 calc R
C14" C 0.0169(2) 0.53223(15) 0.46720(8) 0.0225(4) Uani 1 1 d .
C5' C 0.5838(2) 0.59293(15) 0.58306(8) 0.0195(4) Uani 1 1 d .
C10' C 0.2744(2) 0.76578(15) 0.78906(8) 0.0202(4) Uani 1 1 d .
C5" C 0.1334(2) 0.36289(14) 0.67179(7) 0.0168(4) Uani 1 1 d .
H5" H 0.032384 0.357620 0.661642 0.020 Uiso 1 1 calc R
C4' C 0.6110(2) 0.67400(16) 0.61006(8) 0.0219(4) Uani 1 1 d .
H4' H 0.684752 0.711792 0.598158 0.026 Uiso 1 1 calc R
C9" C 0.2844(2) 0.37221(15) 0.50152(8) 0.0201(4) Uani 1 1 d .
H9"A H 0.306528 0.382154 0.463531 0.024 Uiso 1 1 calc R
H9"B H 0.373535 0.374825 0.521642 0.024 Uiso 1 1 calc R
C7 C 0.1086(2) 0.69970(15) 0.60875(8) 0.0210(4) Uani 1 1 d .
H7A H 0.212179 0.695728 0.609235 0.025 Uiso 1 1 calc R
H7B H 0.075683 0.676291 0.574096 0.025 Uiso 1 1 calc R
C3" C 0.2031(2) 0.18916(15) 0.64891(8) 0.0239(4) Uani 1 1 d .
H3" H 0.187042 0.129001 0.665512 0.029 Uiso 1 1 calc R
C8" C 0.1859(2) 0.44924(14) 0.52125(7) 0.0184(4) Uani 1 1 d .
H8" H 0.237599 0.507656 0.519846 0.022 Uiso 1 1 calc R
C9' C 0.3966(2) 0.73807(15) 0.75060(8) 0.0206(4) Uani 1 1 d .
H9' H 0.474046 0.710492 0.771884 0.025 Uiso 1 1 calc R
C13" C 0.2535(2) 0.51032(13) 0.66168(7) 0.0146(4) Uani 1 1 d .
C9 C -0.0261(3) 0.84525(16) 0.58304(9) 0.0272(5) Uani 1 1 d .
C12' C 0.2295(3) 0.68372(16) 0.82309(9) 0.0263(4) Uani 1 1 d .
H12A H 0.148941 0.700134 0.845203 0.039 Uiso 1 1 calc GR
H12B H 0.307643 0.665344 0.845911 0.039 Uiso 1 1 calc GR
H12C H 0.203625 0.633891 0.799622 0.039 Uiso 1 1 calc GR
C4" C 0.1905(2) 0.26864(15) 0.68565(8) 0.0230(4) Uani 1 1 d .
H4" H 0.170516 0.250837 0.723223 0.028 Uiso 1 1 calc R
C11' C 0.3171(2) 0.84705(16) 0.82430(9) 0.0258(4) Uani 1 1 d .
H11A H 0.336274 0.899147 0.801643 0.039 Uiso 1 1 calc GR
H11B H 0.401486 0.831866 0.844627 0.039 Uiso 1 1 calc GR
H11C H 0.240566 0.861365 0.848842 0.039 Uiso 1 1 calc GR
C7' C 0.6776(2) 0.56262(17) 0.53663(9) 0.0251(4) Uani 1 1 d .
H7'A H 0.767308 0.540792 0.550568 0.038 Uiso 1 1 calc GR
H7'B H 0.694396 0.613491 0.512764 0.038 Uiso 1 1 calc GR
H7'C H 0.630955 0.514272 0.517015 0.038 Uiso 1 1 calc GR
C8 C 0.0651(3) 0.79831(16) 0.61395(9) 0.0266(5) Uani 1 1 d .
H8 H 0.106925 0.830719 0.642292 0.032 Uiso 1 1 calc R
C8' C 0.4574(2) 0.81460(16) 0.71617(9) 0.0269(5) Uani 1 1 d .
H8'A H 0.381832 0.841778 0.694533 0.032 Uiso 1 1 calc R
H8'B H 0.496997 0.861888 0.739414 0.032 Uiso 1 1 calc R
C11" C 0.2837(3) 0.20521(16) 0.47200(9) 0.0294(5) Uani 1 1 d .
H11D H 0.384056 0.199568 0.479617 0.044 Uiso 1 1 calc GR
H11E H 0.270683 0.222260 0.434711 0.044 Uiso 1 1 calc GR
H11F H 0.237248 0.147602 0.478660 0.044 Uiso 1 1 calc GR
C15" C -0.0948(3) 0.52088(19) 0.42394(9) 0.0331(5) Uani 1 1 d .
H15A H -0.050954 0.497411 0.391568 0.050 Uiso 1 1 calc GR
H15B H -0.137983 0.579178 0.416350 0.050 Uiso 1 1 calc GR
H15C H -0.166734 0.478789 0.436247 0.050 Uiso 1 1 calc GR
C11 C -0.1018(2) 0.80671(18) 0.53414(10) 0.0328(5) Uani 1 1 d .
H11G H -0.070065 0.838207 0.502137 0.049 Uiso 1 1 calc GR
H11H H -0.203211 0.814800 0.538254 0.049 Uiso 1 1 calc GR
H11I H -0.080545 0.742572 0.530864 0.049 Uiso 1 1 calc GR
C10 C -0.0624(4) 0.94295(19) 0.59585(12) 0.0464(7) Uani 1 1 d .
H10A H -0.161663 0.947238 0.605532 0.070 Uiso 1 1 calc GR
H10B H -0.044193 0.980487 0.564620 0.070 Uiso 1 1 calc GR
H10C H -0.004583 0.963694 0.625611 0.070 Uiso 1 1 calc GR
H1 H -0.146(3) 0.417(2) 0.7665(12) 0.035(8) Uiso 1 1 d .
H2 H 0.132(4) 0.751(3) 0.7370(14) 0.046(9) Uiso 1 1 d .

loop_
_atom_site_aniso_label
_atom_site_aniso_U_11
_atom_site_aniso_U_22
_atom_site_aniso_U_33
_atom_site_aniso_U_23
_atom_site_aniso_U_13
_atom_site_aniso_U_12
O4 0.0196(6) 0.0201(7) 0.0183(6) -0.0055(5) 0.0022(5) -0.0042(6)
O5 0.0206(6) 0.0177(7) 0.0142(6) 0.0029(5) -0.0011(5) 0.0014(5)
O10 0.0190(7) 0.0201(8) 0.0212(6) -0.0018(6) -0.0014(5) 0.0005(6)
O2 0.0241(7) 0.0192(8) 0.0220(7) -0.0047(6) -0.0012(6) -0.0001(6)
O1" 0.0302(7) 0.0172(7) 0.0174(6) -0.0011(5) 0.0019(6) -0.0045(6)
O8 0.0313(8) 0.0186(8) 0.0176(6) 0.0016(5) -0.0061(6) -0.0009(6)
O1 0.0361(8) 0.0185(9) 0.0297(8) -0.0013(6) 0.0171(7) -0.0037(7)
O6 0.0330(8) 0.0223(8) 0.0264(7) -0.0020(6) -0.0061(6) 0.0110(7)
O3 0.0263(8) 0.0320(9) 0.0310(8) -0.0138(7) 0.0092(6) -0.0133(7)
O9 0.0358(9) 0.0222(8) 0.0362(8) -0.0002(7) -0.0044(7) 0.0047(7)
O7 0.0309(8) 0.0314(9) 0.0368(9) 0.0109(7) -0.0067(7) -0.0117(7)
C1 0.0174(8) 0.0125(9) 0.0147(8) -0.0026(7) -0.0006(7) -0.0015(7)
C6 0.0193(9) 0.0127(9) 0.0170(8) -0.0022(7) -0.0027(7) -0.0015(7)
C1' 0.0162(8) 0.0150(9) 0.0174(8) 0.0004(7) -0.0016(7) 0.0009(7)
C6' 0.0173(8) 0.0164(10) 0.0195(8) -0.0011(7) -0.0007(7) 0.0025(7)
C12" 0.0235(9) 0.0138(10) 0.0149(8) 0.0014(7) 0.0027(7) -0.0007(8)
C2' 0.0167(8) 0.0201(10) 0.0163(8) -0.0016(7) 0.0002(7) 0.0012(7)
C7" 0.0214(9) 0.0072(9) 0.0184(8) -0.0012(7) 0.0002(7) -0.0008(7)
C2 0.0213(9) 0.0133(9) 0.0158(8) -0.0027(7) 0.0008(7) -0.0013(7)
C3 0.0245(9) 0.0157(10) 0.0194(9) -0.0051(7) 0.0061(8) -0.0047(8)
C2" 0.0251(9) 0.0086(9) 0.0240(9) 0.0015(7) 0.0034(8) 0.0041(8)
C3' 0.0190(9) 0.0214(11) 0.0219(9) -0.0031(8) -0.0013(7) -0.0042(8)
C5 0.0194(9) 0.0125(10) 0.0239(9) -0.0042(7) -0.0024(8) 0.0018(7)
C6" 0.0176(9) 0.0120(9) 0.0161(8) -0.0002(7) 0.0005(7) 0.0017(7)
C4 0.0175(9) 0.0185(10) 0.0247(9) -0.0073(8) 0.0035(8) 0.0001(8)
C10" 0.0236(9) 0.0181(11) 0.0167(8) -0.0008(7) 0.0006(7) 0.0007(8)
C14" 0.0266(10) 0.0224(11) 0.0184(9) 0.0021(8) 0.0032(8) 0.0034(9)
C5' 0.0169(9) 0.0220(11) 0.0196(9) 0.0020(8) -0.0002(7) 0.0023(8)
C10' 0.0219(9) 0.0205(11) 0.0181(8) -0.0036(8) -0.0003(8) -0.0009(8)
C5" 0.0215(9) 0.0125(9) 0.0165(8) 0.0005(7) 0.0017(7) 0.0000(7)
C4' 0.0172(9) 0.0260(11) 0.0225(9) -0.0001(8) 0.0013(8) -0.0037(8)
C9" 0.0248(10) 0.0197(11) 0.0156(8) -0.0013(7) 0.0040(7) -0.0004(8)
C7 0.0247(9) 0.0188(11) 0.0194(9) 0.0033(8) -0.0008(8) 0.0023(8)
C3" 0.0362(11) 0.0125(10) 0.0231(10) 0.0027(8) 0.0025(9) 0.0050(8)
C8" 0.0234(9) 0.0155(10) 0.0163(8) 0.0002(7) -0.0013(7) -0.0009(8)
C9' 0.0198(9) 0.0222(11) 0.0198(9) -0.0070(8) -0.0007(7) -0.0035(8)
C13" 0.0189(9) 0.0112(9) 0.0138(8) 0.0019(7) -0.0012(7) 0.0002(7)
C9 0.0337(12) 0.0188(11) 0.0292(10) 0.0084(9) 0.0070(9) 0.0031(9)
C12' 0.0329(11) 0.0243(11) 0.0216(9) -0.0018(8) 0.0034(9) 0.0000(9)
C4" 0.0333(11) 0.0173(11) 0.0185(9) 0.0034(8) 0.0023(8) 0.0031(9)
C11' 0.0294(11) 0.0269(12) 0.0209(9) -0.0072(8) -0.0003(8) -0.0049(9)
C7' 0.0219(9) 0.0275(12) 0.0259(10) -0.0023(9) 0.0057(8) 0.0009(9)
C8 0.0347(11) 0.0220(11) 0.0230(9) 0.0017(8) 0.0002(9) -0.0025(9)
C8' 0.0271(10) 0.0265(12) 0.0270(10) -0.0098(9) 0.0062(9) -0.0091(9)
C11" 0.0433(13) 0.0205(11) 0.0243(10) -0.0051(9) 0.0081(9) -0.0021(10)
C15" 0.0357(12) 0.0428(15) 0.0209(10) 0.0022(9) -0.0054(9) 0.0072(11)
C11 0.0252(10) 0.0359(14) 0.0375(12) 0.0144(10) -0.0018(10) 0.0025(10)
C10 0.0661(19) 0.0235(14) 0.0497(15) 0.0116(12) 0.0091(14) 0.0115(13)

loop_
_atom_type_symbol
_atom_type_description
_atom_type_scat_dispersion_real
_atom_type_scat_dispersion_imag
_atom_type_scat_source
C C 0.0181 0.0091 'International Tables Vol C Tables 4.2.6.8 and 6.1.1.4'
H H 0.0000 0.0000 'International Tables Vol C Tables 4.2.6.8 and 6.1.1.4'
O O 0.0492 0.0322 'International Tables Vol C Tables 4.2.6.8 and 6.1.1.4'

loop_
_geom_angle_atom_site_label_1
_geom_angle_atom_site_label_2
_geom_angle_atom_site_label_3
_geom_angle
C2' O4 C9' 115.08(15)
C12" O5 C13" 97.14(13)
C10' O2 H2 106(2)
C2" O1" C10" 119.23(16)
C14" O8 C8" 118.10(16)
C3 O1 H1 112(2)
C4" O6 C3" 61.92(14)
C3' O3 C8' 113.85(16)
C6 C1 C2 121.75(18)
C6 C1 C13" 134.27(17)
C2 C1 C13" 103.94(16)
C1 C6 C5 115.61(18)
C1 C6 C7 124.76(17)
C5 C6 C7 119.60(18)
C6' C1' C2' 118.12(18)
C6' C1' C13" 122.88(18)
C2' C1' C13" 118.99(17)
C1' C6' H6' 118.9
C5' C6' C1' 122.23(19)
C5' C6' H6' 118.9
O5 C12" H12" 114.7
O5 C12" C2 102.01(15)
O5 C12" C5" 101.79(14)
C2 C12" H12" 114.7
C2 C12" C5" 107.58(15)
C5" C12" H12" 114.7
O4 C2' C1' 118.50(17)
O4 C2' C3' 121.33(18)
C3' C2' C1' 120.12(17)
O10 C7" C6" 120.76(17)
O10 C7" C8" 118.64(17)
C6" C7" C8" 120.59(16)
C1 C2 C12" 105.71(16)
C3 C2 C1 121.67(19)
C3 C2 C12" 132.44(19)
O1 C3 C2 123.8(2)
O1 C3 C4 118.63(18)
C4 C3 C2 117.46(19)
O1" C2" C3" 111.57(18)
O7 C2" O1" 125.78(19)
O7 C2" C3" 122.64(19)
O3 C3' C2' 121.97(18)
O3 C3' C4' 117.85(18)
C4' C3' C2' 120.16(19)
C6 C5 H5 118.6
C4 C5 C6 122.75(19)
C4 C5 H5 118.6
C7" C6" H6" 109.5
C7" C6" C5" 111.33(15)
C7" C6" C13" 115.25(15)
C5" C6" H6" 109.5
C5" C6" C13" 101.37(14)
C13" C6" H6" 109.5
C3 C4 C5 120.64(18)
C3 C4 H4 119.7
C5 C4 H4 119.7
O1" C10" H10" 109.8
O1" C10" C9" 103.40(15)
O1" C10" C11" 109.15(17)
C9" C10" H10" 109.8
C11" C10" H10" 109.8
C11" C10" C9" 114.61(17)
O8 C14" C15" 110.90(19)
O9 C14" O8 123.28(19)
O9 C14" C15" 125.8(2)
C6' C5' C7' 121.16(19)
C4' C5' C6' 118.20(18)
C4' C5' C7' 120.64(19)
O2 C10' C9' 108.63(16)
O2 C10' C12' 108.68(17)
O2 C10' C11' 106.72(17)
C12' C10' C9' 109.75(18)
C12' C10' C11' 111.75(17)
C11' C10' C9' 111.18(17)
C12" C5" C6" 101.05(15)
C12" C5" H5" 109.0
C6" C5" H5" 109.0
C4" C5" C12" 109.54(16)
C4" C5" C6" 118.71(16)
C4" C5" H5" 109.0
C3' C4' H4' 119.5
C5' C4' C3' 121.00(19)
C5' C4' H4' 119.5
C10" C9" H9"A 108.9
C10" C9" H9"B 108.9
C10" C9" C8" 113.17(16)
H9"A C9" H9"B 107.8
C8" C9" H9"A 108.9
C8" C9" H9"B 108.9
C6 C7 H7A 109.1
C6 C7 H7B 109.1
H7A C7 H7B 107.8
C8 C7 C6 112.60(17)
C8 C7 H7A 109.1
C8 C7 H7B 109.1
O6 C3" C2" 117.59(18)
O6 C3" H3" 115.8
O6 C3" C4" 58.94(14)
C2" C3" H3" 115.8
C4" C3" C2" 120.95(18)
C4" C3" H3" 115.8
O8 C8" C7" 108.09(15)
O8 C8" C9" 103.79(15)
O8 C8" H8" 109.3
C7" C8" H8" 109.3
C9" C8" C7" 116.71(16)
C9" C8" H8" 109.3
O4 C9' C10' 104.60(15)
O4 C9' H9' 109.0
O4 C9' C8' 109.46(16)
C10' C9' H9' 109.0
C8' C9' C10' 115.50(18)
C8' C9' H9' 109.0
O5 C13" C1 101.38(14)
O5 C13" C1' 108.96(14)
O5 C13" C6" 99.11(14)
C1 C13" C6" 107.26(15)
C1' C13" C1 118.78(16)
C1' C13" C6" 118.21(15)
C8 C9 C11 124.5(2)
C8 C9 C10 120.9(2)
C10 C9 C11 114.6(2)
C10' C12' H12A 109.5
C10' C12' H12B 109.5
C10' C12' H12C 109.5
H12A C12' H12B 109.5
H12A C12' H12C 109.5
H12B C12' H12C 109.5
O6 C4" C5" 121.95(18)
O6 C4" C3" 59.14(13)
O6 C4" H4" 112.8
C5" C4" H4" 112.8
C3" C4" C5" 127.09(18)
C3" C4" H4" 112.8
C10' C11' H11A 109.5
C10' C11' H11B 109.5
C10' C11' H11C 109.5
H11A C11' H11B 109.5
H11A C11' H11C 109.5
H11B C11' H11C 109.5
C5' C7' H7'A 109.5
C5' C7' H7'B 109.5
C5' C7' H7'C 109.5
H7'A C7' H7'B 109.5
H7'A C7' H7'C 109.5
H7'B C7' H7'C 109.5
C7 C8 H8 115.9
C9 C8 C7 128.1(2)
C9 C8 H8 115.9
O3 C8' C9' 110.00(19)
O3 C8' H8'A 109.7
O3 C8' H8'B 109.7
C9' C8' H8'A 109.7
C9' C8' H8'B 109.7
H8'A C8' H8'B 108.2
C10" C11" H11D 109.5
C10" C11" H11E 109.5
C10" C11" H11F 109.5
H11D C11" H11E 109.5
H11D C11" H11F 109.5
H11E C11" H11F 109.5
C14" C15" H15A 109.5
C14" C15" H15B 109.5
C14" C15" H15C 109.5
H15A C15" H15B 109.5
H15A C15" H15C 109.5
H15B C15" H15C 109.5
C9 C11 H11G 109.5
C9 C11 H11H 109.5
C9 C11 H11I 109.5
H11G C11 H11H 109.5
H11G C11 H11I 109.5
H11H C11 H11I 109.5
C9 C10 H10A 109.5
C9 C10 H10B 109.5
C9 C10 H10C 109.5
H10A C10 H10B 109.5
H10A C10 H10C 109.5
H10B C10 H10C 109.5

loop_
_geom_bond_atom_site_label_1
_geom_bond_atom_site_label_2
_geom_bond_distance
O4 C2' 1.371(2)
O4 C9' 1.436(2)
O5 C12" 1.440(2)
O5 C13" 1.457(2)
O10 C7" 1.204(2)
O2 C10' 1.448(2)
O2 H2 0.83(4)
O1" C2" 1.326(2)
O1" C10" 1.457(2)
O8 C14" 1.350(3)
O8 C8" 1.442(2)
O1 C3 1.376(2)
O1 H1 0.87(3)
O6 C3" 1.436(3)
O6 C4" 1.433(3)
O3 C3' 1.375(3)
O3 C8' 1.438(3)
O9 C14" 1.195(3)
O7 C2" 1.198(3)
C1 C6 1.393(3)
C1 C2 1.395(3)
C1 C13" 1.538(3)
C6 C5 1.402(3)
C6 C7 1.529(3)
C1' C6' 1.395(3)
C1' C2' 1.397(3)
C1' C13" 1.508(3)
C6' H6' 0.9300
C6' C5' 1.395(3)
C12" H12" 0.9800
C12" C2 1.502(3)
C12" C5" 1.557(3)
C2' C3' 1.394(3)
C7" C6" 1.532(3)
C7" C8" 1.549(3)
C2 C3 1.386(3)
C3 C4 1.386(3)
C2" C3" 1.493(3)
C3' C4' 1.387(3)
C5 H5 0.9300
C5 C4 1.390(3)
C6" H6" 0.9800
C6" C5" 1.560(3)
C6" C13" 1.592(3)
C4 H4 0.9300
C10" H10" 0.9800
C10" C9" 1.515(3)
C10" C11" 1.506(3)
C14" C15" 1.501(3)
C5' C4' 1.381(3)
C5' C7' 1.508(3)
C10' C9' 1.539(3)
C10' C12' 1.521(3)
C10' C11' 1.523(3)
C5" H5" 0.9800
C5" C4" 1.514(3)
C4' H4' 0.9300
C9" H9"A 0.9700
C9" H9"B 0.9700
C9" C8" 1.532(3)
C7 H7A 0.9700
C7 H7B 0.9700
C7 C8 1.501(3)
C3" H3" 0.9800
C3" C4" 1.476(3)
C8" H8" 0.9800
C9' H9' 0.9800
C9' C8' 1.513(3)
C9 C8 1.332(3)
C9 C11 1.507(3)
C9 C10 1.499(4)
C12' H12A 0.9600
C12' H12B 0.9600
C12' H12C 0.9600
C4" H4" 0.9800
C11' H11A 0.9600
C11' H11B 0.9600
C11' H11C 0.9600
C7' H7'A 0.9600
C7' H7'B 0.9600
C7' H7'C 0.9600
C8 H8 0.9300
C8' H8'A 0.9700
C8' H8'B 0.9700
C11" H11D 0.9600
C11" H11E 0.9600
C11" H11F 0.9600
C15" H15A 0.9600
C15" H15B 0.9600
C15" H15C 0.9600
C11 H11G 0.9600
C11 H11H 0.9600
C11 H11I 0.9600
C10 H10A 0.9600
C10 H10B 0.9600
C10 H10C 0.9600

loop_
_geom_torsion_atom_site_label_1
_geom_torsion_atom_site_label_2
_geom_torsion_atom_site_label_3
_geom_torsion_atom_site_label_4
_geom_torsion
O4 C2' C3' O3 1.9(3)
O4 C2' C3' C4' -179.75(18)
O4 C9' C8' O3 -60.7(2)
O5 C12" C2 C1 33.24(18)
O5 C12" C2 C3 -151.9(2)
O5 C12" C5" C6" -34.41(17)
O5 C12" C5" C4" 91.65(18)
O10 C7" C6" C5" 31.0(3)
O10 C7" C6" C13" -83.8(2)
O10 C7" C8" O8 -9.4(3)
O10 C7" C8" C9" -125.9(2)
O2 C10' C9' O4 -56.1(2)
O2 C10' C9' C8' 64.3(2)
O1" C2" C3" O6 -4.5(3)
O1" C2" C3" C4" 64.1(3)
O1" C10" C9" C8" -82.80(19)
O1 C3 C4 C5 178.31(18)
O6 C3" C4" C5" 108.7(2)
O3 C3' C4' C5' 176.99(19)
O7 C2" C3" O6 176.86(19)
O7 C2" C3" C4" -114.6(3)
C1 C6 C5 C4 -3.6(3)
C1 C6 C7 C8 -150.64(19)
C1 C2 C3 O1 -179.89(18)
C1 C2 C3 C4 -3.1(3)
C6 C1 C2 C12" 177.07(16)
C6 C1 C2 C3 1.5(3)
C6 C1 C13" O5 151.3(2)
C6 C1 C13" C1' 32.0(3)
C6 C1 C13" C6" -105.3(2)
C6 C5 C4 C3 2.1(3)
C6 C7 C8 C9 -109.2(3)
C1' C6' C5' C4' -1.2(3)
C1' C6' C5' C7' 178.39(18)
C1' C2' C3' O3 179.35(18)
C1' C2' C3' C4' -2.3(3)
C6' C1' C2' O4 -178.35(17)
C6' C1' C2' C3' 4.1(3)
C6' C1' C13" O5 110.30(19)
C6' C1' C13" C1 -134.44(19)
C6' C1' C13" C6" -1.7(3)
C6' C5' C4' C3' 3.2(3)
C12" O5 C13" C1 50.48(15)
C12" O5 C13" C1' 176.52(15)
C12" O5 C13" C6" -59.33(15)
C12" C2 C3 O1 5.9(3)
C12" C2 C3 C4 -177.28(19)
C12" C5" C4" O6 -104.0(2)
C12" C5" C4" C3" -177.4(2)
C2' O4 C9' C10' 169.41(16)
C2' O4 C9' C8' 45.1(2)
C2' C1' C6' C5' -2.4(3)
C2' C1' C13" O5 -69.3(2)
C2' C1' C13" C1 46.0(2)
C2' C1' C13" C6" 178.73(16)
C2' C3' C4' C5' -1.5(3)
C7" C6" C5" C12" -124.82(16)
C7" C6" C5" C4" 115.49(19)
C7" C6" C13" O5 156.97(15)
C7" C6" C13" C1 52.0(2)
C7" C6" C13" C1' -85.7(2)
C2 C1 C6 C5 1.8(3)
C2 C1 C6 C7 -176.05(18)
C2 C1 C13" O5 -31.04(17)
C2 C1 C13" C1' -150.29(16)
C2 C1 C13" C6" 72.36(17)
C2 C12" C5" C6" 72.40(18)
C2 C12" C5" C4" -161.54(17)
C2 C3 C4 C5 1.3(3)
C2" O1" C10" C9" 153.56(17)
C2" O1" C10" C11" -84.0(2)
C2" C3" C4" O6 -105.6(2)
C2" C3" C4" C5" 3.1(4)
C3' O3 C8' C9' 46.7(2)
C5 C6 C7 C8 31.6(3)
C6" C7" C8" O8 171.90(16)
C6" C7" C8" C9" 55.5(2)
C6" C5" C4" O6 11.2(3)
C6" C5" C4" C3" -62.2(3)
C10" O1" C2" O7 4.2(3)
C10" O1" C2" C3" -174.45(16)
C10" C9" C8" O8 -69.86(19)
C10" C9" C8" C7" 48.9(2)
C14" O8 C8" C7" 92.8(2)
C14" O8 C8" C9" -142.63(17)
C10' C9' C8' O3 -178.38(17)
C5" C12" C2 C1 -73.41(19)
C5" C12" C2 C3 101.5(2)
C5" C6" C13" O5 36.64(16)
C5" C6" C13" C1 -68.37(17)
C5" C6" C13" C1' 153.99(16)
C7 C6 C5 C4 174.39(18)
C3" O6 C4" C5" -117.1(2)
C8" O8 C14" O9 -1.8(3)
C8" O8 C14" C15" 177.02(17)
C8" C7" C6" C5" -150.42(17)
C8" C7" C6" C13" 94.9(2)
C9' O4 C2' C1' 165.67(17)
C9' O4 C2' C3' -16.8(3)
C13" O5 C12" C2 -51.48(16)
C13" O5 C12" C5" 59.61(15)
C13" C1 C6 C5 179.16(19)
C13" C1 C6 C7 1.3(3)
C13" C1 C2 C12" -0.99(19)
C13" C1 C2 C3 -176.56(17)
C13" C1' C6' C5' 178.03(18)
C13" C1' C2' O4 1.3(3)
C13" C1' C2' C3' -176.30(18)
C13" C6" C5" C12" -1.75(17)
C13" C6" C5" C4" -121.45(18)
C12' C10' C9' O4 62.6(2)
C12' C10' C9' C8' -176.98(18)
C4" O6 C3" C2" 111.3(2)
C11' C10' C9' O4 -173.20(17)
C11' C10' C9' C8' -52.8(2)
C7' C5' C4' C3' -176.4(2)
C8' O3 C3' C2' -18.2(3)
C8' O3 C3' C4' 163.3(2)
C11" C10" C9" C8" 158.50(18)
C11 C9 C8 C7 -2.0(4)
C10 C9 C8 C7 177.1(2)

loop_
_smtbx_masks_void_nr
_smtbx_masks_void_average_x
_smtbx_masks_void_average_y
_smtbx_masks_void_average_z
_smtbx_masks_void_volume
_smtbx_masks_void_count_electrons
1 -0.028 -0.020 0.200 32.5 3.5
2 0.028 0.480 0.300 32.5 3.5
3 0.472 0.520 0.800 32.5 3.5
4 0.528 0.020 0.700 32.5 3.5
